data_9007613
loop_
_publ_author_name
'Protas, J.'
'Gindt, R.'

_publ_section_title
;Structure cristalline de la brassite, MgHAsO4*4H2O, produit de deshydratation
 de la roesslerite Locality: synthetic
;
_journal_name_full 'Acta Crystallographica, Section B'
_journal_page_first 1460
_journal_page_last 1466
_journal_paper_doi 10.1107/S0567740876005566
_journal_volume 32
_journal_year 1976
_chemical_compound_source Synthetic
_chemical_formula_sum 'As H9 Mg O8'
_chemical_name_mineral Brassite
_space_group_IT_number 61
_symmetry_space_group_name_Hall '-P 2ac 2ab'
_symmetry_space_group_name_H-M 'P b c a'
_cell_angle_alpha 90
_cell_angle_beta 90
_cell_angle_gamma 90
_cell_formula_units_Z 8
_cell_length_a 7.472
_cell_length_b 10.891
_cell_length_c 16.5850
_cell_volume 1349.647
_database_code_amcsd 0009557
_exptl_crystal_density_diffrn 2.326
_cod_original_formula_sum 'Mg As O8 H9'
_cod_database_code 9007613

loop_
_space_group_symop_operation_xyz
x,y,z
x,1/2-y,1/2+z
-x,1/2+y,1/2-z
1/2-x,1/2+y,z
1/2+x,1/2-y,-z
1/2+x,y,1/2-z
1/2-x,-y,1/2+z
-x,-y,-z

loop_
_atom_site_aniso_label
_atom_site_aniso_U_11
_atom_site_aniso_U_22
_atom_site_aniso_U_33
_atom_site_aniso_U_12
_atom_site_aniso_U_13
_atom_site_aniso_U_23
Mg 0.01160 0.01412 0.01338 -0.00243 0.00239 -0.00018
As 0.00880 0.01184 0.01101 -0.00091 0.00213 0.00046
O1 0.02328 0.02614 0.00822 -0.00684 0.00239 0.00110
O-H2 0.01703 0.02884 0.02202 -0.00557 -0.00176 0.00293
O3 0.01604 0.01052 0.02620 0.00429 -0.00025 0.00128
O4 0.01824 0.01881 0.01491 -0.00107 -0.00100 -0.00055
Wat1 0.01547 0.01460 0.02202 0.00049 0.00207 -0.00119
Wat2 0.02537 0.02620 0.02271 -0.00033 -0.00634 -0.00018
Wat3 0.02034 0.02404 0.02536 -0.00115 0.00163 -0.00137
Wat4 0.02619 0.01761 0.02230 0.01121 -0.00502 0.00046

loop_
_atom_site_label
_atom_site_fract_x
_atom_site_fract_y
_atom_site_fract_z
_atom_site_type_symbol
_atom_site_attached_hydrogens
Mg 0.29410 0.47150 0.34680 Mg 0
As -0.00090 0.20670 0.09900 As 0
O1 0.41210 0.30300 -0.00650 O 0
O-H2 0.22190 0.16230 0.08770 O 1
O3 0.00170 0.34850 0.13710 O 0
O4 0.41210 0.10170 0.33890 O 0
Wat1 0.51500 0.10580 0.18690 O 2
Wat2 0.27760 0.42760 0.22560 O 2
Wat3 0.09540 0.34240 0.36970 O 2
Wat4 0.17500 0.01930 0.46690 O 2

loop_
_cod_changelog_entry_id
_cod_changelog_entry_author
_cod_changelog_entry_date
_cod_changelog_entry_text
1
;cod-tools version 3.8.0
Id: cif_guess_AMCSD_atom_types 9574 2023-05-10 09:00:05Z saulius
;
2023-05-10T18:50:56+03:00
;Derived atom types and hydrogen counts
from atom names that follow the AMCSD naming convention
(Wat == water, O-H == hydroxyl).
;
2
;cod-tools version 3.10.1
Id: cif_fix_AMCSD_aniso_labels 10200 2024-08-01 14:09:44Z saulius
;
2024-08-02T12:21:07+03:00
;Changed the following '_atom_site_aniso_label' values:
'OH2' -> 'O-H2'
;

loop_
_cod_related_entry_id
_cod_related_entry_database
_cod_related_entry_code
1 AMCSD 0009557
